data_7050175
loop_
_publ_author_name
'Li, Jian-Rong'
'Bu, Xian-He'
'Zhang, Ruo-Hua'
'Duan, Chun-Ying'
'Man-Chung Wong, Keith'
'Wing-Wah Yam, Vivian'

_publ_section_title
;
 Lanthanide perchlorate complexes with 1,4-bis(phenylsulfinyl)butane:
 structures and luminescent properties
;
_journal_issue 2
_journal_name_full 'New Journal of Chemistry'
_journal_page_first 261
_journal_paper_doi 10.1039/b308473f
_journal_volume 28
_journal_year 2004
_chemical_formula_sum 'C64 H72 Cl3 Gd O20 S8'
_chemical_formula_weight 1681.30
_chemical_name_systematic
;
?
;
_space_group_IT_number 82
_symmetry_cell_setting tetragonal
_symmetry_space_group_name_Hall 'I -4'
_symmetry_space_group_name_H-M 'I -4'
_atom_sites_solution_hydrogens geom
_atom_sites_solution_primary direct
_atom_sites_solution_secondary difmap
_audit_creation_method SHELXL-97
_cell_angle_alpha 90.00
_cell_angle_beta 90.00
_cell_angle_gamma 90.00
_cell_formula_units_Z 2
_cell_length_a 14.469(2)
_cell_length_b 14.469(2)
_cell_length_c 17.509(4)
_cell_measurement_reflns_used 1023
_cell_measurement_temperature 293(2)
_cell_measurement_theta_max 26.13
_cell_measurement_theta_min 2.15
_cell_volume 3665.5(11)
_computing_cell_refinement 'Bruker SMART'
_computing_data_collection 'Bruker SMART'
_computing_data_reduction 'Bruker SAINT'
_computing_molecular_graphics 'Bruker SHELXTL'
_computing_publication_material 'Bruker SHELXTL'
_computing_structure_refinement 'SHELXL-97 (Sheldrick, 1997)'
_computing_structure_solution 'SHELXS-97 (Sheldrick, 1990)'
_diffrn_ambient_temperature 293(2)
_diffrn_measured_fraction_theta_full 0.998
_diffrn_measured_fraction_theta_max 0.998
_diffrn_measurement_device_type CCD
_diffrn_measurement_method 'omig and phi scans'
_diffrn_radiation_monochromator graphite
_diffrn_radiation_source 'fine-focus sealed tube'
_diffrn_radiation_type MoK\a
_diffrn_radiation_wavelength 0.71073
_diffrn_reflns_av_R_equivalents 0.0359
_diffrn_reflns_av_sigmaI/netI 0.0493
_diffrn_reflns_limit_h_max 17
_diffrn_reflns_limit_h_min -16
_diffrn_reflns_limit_k_max 17
_diffrn_reflns_limit_k_min -14
_diffrn_reflns_limit_l_max 20
_diffrn_reflns_limit_l_min -13
_diffrn_reflns_number 7596
_diffrn_reflns_theta_full 25.00
_diffrn_reflns_theta_max 25.00
_diffrn_reflns_theta_min 1.83
_exptl_absorpt_coefficient_mu 1.311
_exptl_absorpt_correction_T_max 1.0000
_exptl_absorpt_correction_T_min 0.775787
_exptl_absorpt_correction_type multi-scan
_exptl_absorpt_process_details SADABS
_exptl_crystal_density_diffrn 1.523
_exptl_crystal_density_method 'not measured'
_exptl_crystal_F_000 1718
_exptl_crystal_size_max 0.26
_exptl_crystal_size_mid 0.22
_exptl_crystal_size_min 0.20
_refine_diff_density_max 1.252
_refine_diff_density_min -1.112
_refine_diff_density_rms 0.124
_refine_ls_abs_structure_details 'Flack H D (1983), Acta Cryst. A39, 876-881'
_refine_ls_abs_structure_Flack 0.513(12)
_refine_ls_extinction_method none
_refine_ls_goodness_of_fit_ref 0.989
_refine_ls_hydrogen_treatment mixed
_refine_ls_matrix_type full
_refine_ls_number_parameters 459
_refine_ls_number_reflns 3215
_refine_ls_number_restraints 643
_refine_ls_restrained_S_all 0.962
_refine_ls_R_factor_all 0.0769
_refine_ls_R_factor_gt 0.0707
_refine_ls_shift/su_max 0.001
_refine_ls_shift/su_mean 0.000
_refine_ls_structure_factor_coef Fsqd
_refine_ls_weighting_details 'calc w=1/[\s^2^(Fo^2^)+(0.1615P)^2^+0.0000P] where P=(Fo^2^+2Fc^2^)/3'
_refine_ls_weighting_scheme calc
_refine_ls_wR_factor_gt 0.1806
_refine_ls_wR_factor_ref 0.1902
_reflns_number_gt 2950
_reflns_number_total 3215
_reflns_threshold_expression >2sigma(I)
_cod_data_source_file b308473f.txt
_cod_data_source_block Complex_3
_cod_depositor_comments
;
The following automatic conversions were performed:
'_symmetry_cell_setting' value 'Tetragonal' changed to 'tetragonal'
according to '/home/saulius/struct/CIF-dictionaries/cif_core.dic'
dictionary named 'cif_core.dic' version 2.4.1 from
2010-06-29.

'_exptl_absorpt_correction_type' value 'Multi-Scan' changed
to 'multi-scan' according to
'/home/saulius/struct/CIF-dictionaries/cif_core.dic' dictionary named
'cif_core.dic' version 2.4.1 from 2010-06-29.

Automatic conversion script
Id: cif_fix_enum 1527 2010-12-29 10:47:43Z saulius 
;
_cod_original_cell_volume 3665.5(10)
_cod_original_sg_symbol_H-M I-4
_cod_database_code 7050175

loop_
_symmetry_equiv_pos_as_xyz
'x, y, z'
'-x, -y, z'
'-y, x, -z'
'y, -x, -z'
'x+1/2, y+1/2, z+1/2'
'-x+1/2, -y+1/2, z+1/2'
'-y+1/2, x+1/2, -z+1/2'
'y+1/2, -x+1/2, -z+1/2'

loop_
_atom_site_label
_atom_site_type_symbol
_atom_site_fract_x
_atom_site_fract_y
_atom_site_fract_z
_atom_site_U_iso_or_equiv
_atom_site_adp_type
_atom_site_occupancy
_atom_site_symmetry_multiplicity
_atom_site_calc_flag
_atom_site_refinement_flags
_atom_site_disorder_assembly
_atom_site_disorder_group
Gd1 Gd 0.5000 0.5000 0.5000 0.05119(5) Uani 1 4 d S . .
S1 S 0.57236(15) 0.71501(15) 0.40587(11) 0.0990(6) Uani 0.50 1 d PDU A 1
S2 S 0.52276(12) 0.7294(2) 0.59059(14) 0.1530(9) Uani 0.50 1 d PDU A 1
O1 O 0.5425(4) 0.6351(3) 0.4255(4) 0.0985(11) Uani 0.50 1 d PU A 1
O2 O 0.4728(7) 0.6361(4) 0.5722(4) 0.1393(16) Uani 0.50 1 d PU A 1
C1 C 0.5721(3) 0.64722(16) 0.25749(13) 0.1095(12) Uani 0.50 1 d PDU A 1
H1A H 0.5920 0.5898 0.2748 0.131 Uiso 0.50 1 calc PR A 1
C2 C 0.5529(3) 0.66937(18) 0.18307(13) 0.1111(14) Uani 0.50 1 d PDU A 1
H2A H 0.5706 0.6250 0.1475 0.133 Uiso 0.50 1 calc PR A 1
C3 C 0.5117(3) 0.74648(18) 0.15255(13) 0.1107(14) Uani 0.50 1 d PDU A 1
H3A H 0.4986 0.7556 0.1011 0.133 Uiso 0.50 1 calc PR A 1
C4 C 0.4931(4) 0.80792(19) 0.21017(12) 0.1073(14) Uani 0.50 1 d PDU A 1
H4A H 0.4703 0.8648 0.1941 0.129 Uiso 0.50 1 calc PR A 1
C5 C 0.5026(3) 0.79886(18) 0.28792(13) 0.0997(14) Uani 0.50 1 d PDU A 1
H5A H 0.4766 0.8374 0.3246 0.120 Uiso 0.50 1 calc PR A 1
C6 C 0.5570(3) 0.72330(17) 0.30211(11) 0.1005(12) Uani 0.50 1 d PDU A 1
C7 C 0.6669(3) 0.7737(5) 0.42919(9) 0.1125(14) Uani 0.50 1 d PDU A 1
H7A H 0.7173 0.7522 0.3973 0.135 Uiso 0.50 1 calc PR A 1
H7B H 0.6567 0.8383 0.4172 0.135 Uiso 0.50 1 calc PR A 1
C8 C 0.6905(3) 0.7682(2) 0.49489(7) 0.1299(10) Uani 0.50 1 d PDU A 1
H8A H 0.6822 0.8320 0.5103 0.156 Uiso 0.50 1 calc PR A 1
H8B H 0.7568 0.7621 0.4880 0.156 Uiso 0.50 1 calc PR A 1
C9 C 0.68230(15) 0.73083(18) 0.55594(9) 0.1379(9) Uani 0.50 1 d PDU A 1
H9A H 0.7114 0.7759 0.5891 0.166 Uiso 0.50 1 calc PR A 1
H9B H 0.7277 0.6818 0.5513 0.166 Uiso 0.50 1 calc PR A 1
C10 C 0.62806(10) 0.6958(2) 0.59951(10) 0.1432(9) Uani 0.50 1 d PDU A 1
H10A H 0.6481 0.7087 0.6513 0.172 Uiso 0.50 1 calc PR A 1
H10B H 0.6301 0.6294 0.5925 0.172 Uiso 0.50 1 calc PR A 1
C11 C 0.53831(17) 0.73801(11) 0.69476(8) 0.1476(12) Uani 0.50 1 d PDU A 1
C12 C 0.5096(3) 0.82024(12) 0.72559(8) 0.1477(15) Uani 0.50 1 d PDU A 1
H12A H 0.4964 0.8684 0.6921 0.177 Uiso 0.50 1 calc PR A 1
C13 C 0.4989(3) 0.83662(12) 0.80224(8) 0.1462(14) Uani 0.50 1 d PDU A 1
H13A H 0.4757 0.8919 0.8214 0.175 Uiso 0.50 1 calc PR A 1
C14 C 0.52541(16) 0.76460(11) 0.84810(10) 0.1493(15) Uani 0.50 1 d PDU A 1
H14A H 0.5037 0.7632 0.8981 0.179 Uiso 0.50 1 calc PR A 1
C15 C 0.58213(18) 0.69448(14) 0.82420(8) 0.1538(15) Uani 0.50 1 d PDU A 1
H15A H 0.6160 0.6577 0.8576 0.185 Uiso 0.50 1 calc PR A 1
C16 C 0.5844(3) 0.6835(2) 0.74645(8) 0.1510(15) Uani 0.50 1 d PDU A 1
H16A H 0.6199 0.6353 0.7272 0.181 Uiso 0.50 1 calc PR A 1
S1' S 0.71865(14) 0.55987(16) 0.40991(11) 0.0923(6) Uani 0.50 1 d PDU A 2
S2' S 0.6905(2) 0.60101(19) 0.61136(14) 0.1509(8) Uani 0.50 1 d PDU A 2
O1' O 0.5984(4) 0.5956(4) 0.4165(4) 0.0954(10) Uani 0.50 1 d PU A 2
O2' O 0.6067(5) 0.5882(6) 0.5777(4) 0.1373(13) Uani 0.50 1 d PU A 2
C1' C 0.67152(18) 0.5884(3) 0.24475(12) 0.1086(12) Uani 0.50 1 d PDU A 2
H1'A H 0.6226 0.6284 0.2546 0.130 Uiso 0.50 1 calc PR A 2
C2' C 0.68895(17) 0.5636(3) 0.17091(13) 0.1137(14) Uani 0.50 1 d PDU A 2
H2'A H 0.6464 0.5738 0.1320 0.136 Uiso 0.50 1 calc PR A 2
C3' C 0.77254(17) 0.5230(3) 0.15752(13) 0.1151(14) Uani 0.50 1 d PDU A 2
H3'A H 0.7902 0.5128 0.1072 0.138 Uiso 0.50 1 calc PR A 2
C4' C 0.83146(18) 0.4965(3) 0.21432(13) 0.1117(14) Uani 0.50 1 d PDU A 2
H4'A H 0.8903 0.4740 0.2040 0.134 Uiso 0.50 1 calc PR A 2
C5' C 0.79891(18) 0.5051(3) 0.28743(13) 0.1026(14) Uani 0.50 1 d PDU A 2
H5'A H 0.8297 0.4746 0.3266 0.123 Uiso 0.50 1 calc PR A 2
C6' C 0.72282(19) 0.5569(3) 0.30481(11) 0.0989(12) Uani 0.50 1 d PDU A 2
C7' C 0.7740(6) 0.6591(3) 0.42025(16) 0.1117(14) Uani 0.50 1 d PDU A 2
H7'A H 0.8367 0.6511 0.4016 0.134 Uiso 0.50 1 calc PR A 2
H7'B H 0.7444 0.7047 0.3879 0.134 Uiso 0.50 1 calc PR A 2
C8' C 0.7779(4) 0.6895(3) 0.48348(13) 0.1279(11) Uani 0.50 1 d PDU A 2
H8'A H 0.8341 0.7255 0.4777 0.153 Uiso 0.50 1 calc PR A 2
H8'B H 0.7985 0.6339 0.5092 0.153 Uiso 0.50 1 calc PR A 2
C9' C 0.7472(3) 0.7290(3) 0.53806(13) 0.1350(11) Uani 0.50 1 d PDU A 2
H9'A H 0.6970 0.7644 0.5158 0.162 Uiso 0.50 1 calc PR A 2
H9'B H 0.7950 0.7742 0.5486 0.162 Uiso 0.50 1 calc PR A 2
C10' C 0.7178(5) 0.7127(4) 0.60132(17) 0.1429(11) Uani 0.50 1 d PDU A 2
H10C H 0.6633 0.7502 0.6106 0.171 Uiso 0.50 1 calc PR A 2
H10D H 0.7641 0.7293 0.6390 0.171 Uiso 0.50 1 calc PR A 2
C11' C 0.74195(15) 0.5452(3) 0.69557(12) 0.1428(12) Uani 0.50 1 d PDU A 2
C12' C 0.81512(17) 0.5062(4) 0.73260(13) 0.1448(15) Uani 0.50 1 d PDU A 2
H12B H 0.8678 0.4886 0.7060 0.174 Uiso 0.50 1 calc PR A 2
C13' C 0.80911(17) 0.4938(4) 0.80973(13) 0.1443(15) Uani 0.50 1 d PDU A 2
H13B H 0.8574 0.4651 0.8355 0.173 Uiso 0.50 1 calc PR A 2
C14' C 0.73362(17) 0.5227(3) 0.84963(13) 0.1445(15) Uani 0.50 1 d PDU A 2
H14B H 0.7299 0.5140 0.9022 0.173 Uiso 0.50 1 calc PR A 2
C15' C 0.66363(18) 0.5648(4) 0.81077(13) 0.1459(15) Uani 0.50 1 d PDU A 2
H15B H 0.6168 0.5944 0.8377 0.175 Uiso 0.50 1 calc PR A 2
C16' C 0.66148(17) 0.5639(4) 0.73295(13) 0.1445(15) Uani 0.50 1 d PDU A 2
H16B H 0.6071 0.5756 0.7063 0.173 Uiso 0.50 1 calc PR A 2
Cl1 Cl 1.0000 0.5000 0.49934(12) 0.0903(3) Uani 1 2 d SDU . .
O11 O 0.9699(4) 0.4912(6) 0.57513(18) 0.0954(12) Uani 0.255(3) 1 d PDU . 1
O12 O 1.0482(3) 0.5849(2) 0.4854(4) 0.0975(12) Uani 0.255(3) 1 d PDU . 1
O13 O 0.9269(3) 0.4933(6) 0.4444(2) 0.0952(10) Uani 0.255(3) 1 d PDU . 1
O14 O 1.0641(3) 0.4272(3) 0.4808(4) 0.0985(12) Uani 0.255(3) 1 d PDU . 1
O11' O 0.9148(2) 0.4692(5) 0.5323(3) 0.0977(12) Uani 0.245(3) 1 d PDU . 2
O12' O 0.9952(5) 0.5969(2) 0.4850(4) 0.0946(12) Uani 0.245(3) 1 d PDU . 2
O13' O 1.0135(5) 0.4532(4) 0.4293(2) 0.0982(12) Uani 0.245(3) 1 d PDU . 2
O14' O 1.0729(3) 0.4798(5) 0.5518(3) 0.0954(11) Uani 0.245(3) 1 d PDU . 2
Cl2 Cl 0.5000 0.5000 1.0000 0.2750(10) Uani 1 4 d SDU . .
O21 O 0.5921(2) 0.5099(7) 1.0254(4) 0.273(2) Uiso 0.25 1 d PDU . .
O23 O 0.5000 0.5000 0.91754(17) 0.274(2) Uiso 0.50 2 d SPDU . .
O22 O 0.4437(3) 0.5756(3) 1.0228(4) 0.273(2) Uiso 0.25 1 d PDU . .
O24 O 0.4601(4) 0.4149(2) 1.0234(4) 0.273(2) Uiso 0.25 1 d PDU . .

loop_
_atom_site_aniso_label
_atom_site_aniso_U_11
_atom_site_aniso_U_22
_atom_site_aniso_U_33
_atom_site_aniso_U_23
_atom_site_aniso_U_13
_atom_site_aniso_U_12
Gd1 0.05380(6) 0.05380(6) 0.04596(9) 0.000 0.000 0.000
S1 0.0888(10) 0.0888(9) 0.1195(12) 0.0416(9) -0.0188(9) -0.0410(8)
S2 0.2056(18) 0.1384(14) 0.1149(15) -0.0392(13) 0.0098(15) -0.0750(14)
O1 0.102(2) 0.0855(18) 0.108(2) 0.0573(17) -0.006(2) -0.0392(18)
O2 0.199(3) 0.118(3) 0.101(3) -0.067(2) 0.020(3) -0.060(3)
C1 0.099(2) 0.101(2) 0.128(2) 0.026(2) 0.010(2) -0.016(2)
C2 0.097(2) 0.106(2) 0.131(3) 0.021(2) 0.015(2) -0.020(2)
C3 0.102(2) 0.106(2) 0.124(3) 0.030(2) 0.011(2) -0.020(2)
C4 0.101(2) 0.095(2) 0.126(2) 0.031(2) 0.002(2) -0.030(2)
C5 0.090(2) 0.088(2) 0.120(2) 0.036(2) -0.002(2) -0.032(2)
C6 0.092(2) 0.092(2) 0.117(2) 0.035(2) -0.008(2) -0.0316(19)
C7 0.116(2) 0.093(2) 0.129(2) 0.030(2) -0.027(2) -0.043(2)
C8 0.1376(18) 0.1251(18) 0.1269(18) 0.0125(19) -0.0273(18) -0.0440(17)
C9 0.1465(16) 0.1418(16) 0.1255(16) 0.0061(16) -0.0284(16) -0.0591(16)
C10 0.1616(16) 0.1509(16) 0.1170(16) -0.0105(16) -0.0405(16) -0.0752(16)
C11 0.193(2) 0.137(2) 0.113(2) -0.054(2) 0.010(2) -0.071(2)
C12 0.187(3) 0.142(3) 0.115(2) -0.057(2) 0.017(3) -0.064(2)
C13 0.182(3) 0.143(2) 0.114(2) -0.064(2) 0.011(3) -0.062(2)
C14 0.186(3) 0.146(3) 0.116(2) -0.065(2) 0.006(3) -0.059(2)
C15 0.193(3) 0.142(3) 0.126(3) -0.058(2) 0.005(3) -0.055(3)
C16 0.195(3) 0.133(3) 0.125(3) -0.061(2) 0.010(3) -0.060(3)
S1' 0.0649(9) 0.0982(11) 0.1140(13) 0.0088(10) 0.0217(9) -0.0161(9)
S2' 0.1657(14) 0.1689(15) 0.1183(13) 0.0203(13) -0.0578(12) -0.0811(13)
O1' 0.0852(18) 0.0921(18) 0.1090(19) 0.0398(17) 0.0043(17) -0.0354(17)
O2' 0.146(2) 0.158(2) 0.108(2) 0.002(2) -0.062(2) -0.090(2)
C1' 0.099(2) 0.103(2) 0.124(2) 0.015(2) 0.030(2) -0.008(2)
C2' 0.111(2) 0.106(2) 0.125(2) 0.012(2) 0.039(2) -0.006(2)
C3' 0.113(2) 0.108(2) 0.124(2) 0.007(2) 0.046(2) -0.014(2)
C4' 0.106(2) 0.103(2) 0.126(2) 0.004(2) 0.048(2) -0.010(2)
C5' 0.094(2) 0.095(2) 0.120(2) 0.011(2) 0.047(2) -0.015(2)
C6' 0.084(2) 0.096(2) 0.117(2) 0.010(2) 0.0356(19) -0.0181(19)
C7' 0.092(2) 0.121(2) 0.122(2) 0.001(2) -0.001(2) -0.027(2)
C8' 0.1243(18) 0.1339(18) 0.1254(19) 0.0105(18) -0.0239(18) -0.0433(18)
C9' 0.1385(18) 0.1387(18) 0.1278(18) 0.0039(18) -0.0332(18) -0.0585(18)
C10' 0.1545(18) 0.1492(18) 0.1250(18) 0.0065(18) -0.0394(18) -0.0721(18)
C11' 0.157(2) 0.160(2) 0.111(2) 0.013(2) -0.060(2) -0.065(2)
C12' 0.159(3) 0.163(3) 0.112(2) 0.013(3) -0.055(2) -0.049(3)
C13' 0.158(3) 0.163(3) 0.111(3) 0.010(3) -0.054(2) -0.038(3)
C14' 0.158(3) 0.164(3) 0.111(3) 0.005(3) -0.054(2) -0.035(3)
C15' 0.157(3) 0.164(3) 0.117(3) 0.003(3) -0.053(2) -0.034(3)
C16' 0.157(3) 0.161(3) 0.115(3) 0.004(3) -0.060(2) -0.047(3)
Cl1 0.0673(5) 0.1124(7) 0.0911(6) 0.000 0.000 -0.0001(5)
O11 0.076(2) 0.113(2) 0.098(2) 0.006(2) -0.002(2) 0.000(2)
O12 0.078(2) 0.116(2) 0.098(2) 0.007(2) 0.004(2) -0.001(2)
O13 0.0749(18) 0.1170(18) 0.0937(18) 0.0046(18) -0.0014(18) -0.0026(18)
O14 0.081(2) 0.117(2) 0.098(2) -0.002(2) 0.004(2) 0.004(2)
O11' 0.076(2) 0.118(2) 0.099(2) 0.004(2) 0.002(2) -0.003(2)
O12' 0.072(2) 0.116(2) 0.096(2) 0.012(2) -0.001(2) 0.000(2)
O13' 0.079(2) 0.118(2) 0.098(2) -0.001(2) -0.002(2) -0.001(2)
O14' 0.0762(18) 0.1139(18) 0.0960(18) 0.0053(18) 0.0007(18) -0.0007(18)
Cl2 0.2813(13) 0.2813(13) 0.2624(18) 0.000 0.000 0.000

loop_
_atom_type_symbol
_atom_type_description
_atom_type_scat_dispersion_real
_atom_type_scat_dispersion_imag
_atom_type_scat_source
C C 0.0033 0.0016 'International Tables Vol C Tables 4.2.6.8 and 6.1.1.4'
H H 0.0000 0.0000 'International Tables Vol C Tables 4.2.6.8 and 6.1.1.4'
O O 0.0106 0.0060 'International Tables Vol C Tables 4.2.6.8 and 6.1.1.4'
S S 0.1246 0.1234 'International Tables Vol C Tables 4.2.6.8 and 6.1.1.4'
Cl Cl 0.1484 0.1585 'International Tables Vol C Tables 4.2.6.8 and 6.1.1.4'
Gd Gd -0.1653 3.9035 'International Tables Vol C Tables 4.2.6.8 and 6.1.1.4'

loop_
_geom_angle_atom_site_label_1
_geom_angle_atom_site_label_2
_geom_angle_atom_site_label_3
_geom_angle
_geom_angle_site_symmetry_1
_geom_angle_site_symmetry_3
_geom_angle_publ_flag
O2 Gd1 O2 106.48(16) . 3_656 ?
O2 Gd1 O2 106.48(17) . 4_566 ?
O2 Gd1 O2 115.6(3) 3_656 4_566 ?
O2 Gd1 O2 115.6(3) . 2_665 ?
O2 Gd1 O2 106.48(16) 3_656 2_665 ?
O2 Gd1 O2 106.48(16) 4_566 2_665 ?
O2 Gd1 O2' 50.9(3) . . ?
O2 Gd1 O2' 156.3(3) 3_656 . ?
O2 Gd1 O2' 71.5(3) 4_566 . ?
O2 Gd1 O2' 91.9(3) 2_665 . ?
O2 Gd1 O2' 91.9(3) . 2_665 ?
O2 Gd1 O2' 71.5(3) 3_656 2_665 ?
O2 Gd1 O2' 156.3(3) 4_566 2_665 ?
O2 Gd1 O2' 50.9(3) 2_665 2_665 ?
O2' Gd1 O2' 111.6(4) . 2_665 ?
O2 Gd1 O2' 71.5(3) . 3_656 ?
O2 Gd1 O2' 50.9(3) 3_656 3_656 ?
O2 Gd1 O2' 91.9(3) 4_566 3_656 ?
O2 Gd1 O2' 156.3(3) 2_665 3_656 ?
O2' Gd1 O2' 108.42(18) . 3_656 ?
O2' Gd1 O2' 108.42(18) 2_665 3_656 ?
O2 Gd1 O2' 156.3(3) . 4_566 ?
O2 Gd1 O2' 91.9(3) 3_656 4_566 ?
O2 Gd1 O2' 50.9(3) 4_566 4_566 ?
O2 Gd1 O2' 71.5(3) 2_665 4_566 ?
O2' Gd1 O2' 108.42(18) . 4_566 ?
O2' Gd1 O2' 108.42(18) 2_665 4_566 ?
O2' Gd1 O2' 111.6(4) 3_656 4_566 ?
O2 Gd1 O1 93.3(3) . 4_566 ?
O2 Gd1 O1 155.8(3) 3_656 4_566 ?
O2 Gd1 O1 70.1(2) 4_566 4_566 ?
O2 Gd1 O1 51.0(3) 2_665 4_566 ?
O2' Gd1 O1 47.0(2) . 4_566 ?
O2' Gd1 O1 94.5(2) 2_665 4_566 ?
O2' Gd1 O1 152.5(2) 3_656 4_566 ?
O2' Gd1 O1 73.5(2) 4_566 4_566 ?
O2 Gd1 O1 51.0(3) . 3_656 ?
O2 Gd1 O1 70.1(2) 3_656 3_656 ?
O2 Gd1 O1 155.8(3) 4_566 3_656 ?
O2 Gd1 O1 93.3(3) 2_665 3_656 ?
O2' Gd1 O1 94.5(2) . 3_656 ?
O2' Gd1 O1 47.0(2) 2_665 3_656 ?
O2' Gd1 O1 73.5(2) 3_656 3_656 ?
O2' Gd1 O1 152.5(2) 4_566 3_656 ?
O1 Gd1 O1 115.1(3) 4_566 3_656 ?
O2 Gd1 O1 70.1(2) . . ?
O2 Gd1 O1 93.3(3) 3_656 . ?
O2 Gd1 O1 51.0(3) 4_566 . ?
O2 Gd1 O1 155.8(3) 2_665 . ?
O2' Gd1 O1 73.5(2) . . ?
O2' Gd1 O1 152.5(2) 2_665 . ?
O2' Gd1 O1 47.0(2) 3_656 . ?
O2' Gd1 O1 94.5(2) 4_566 . ?
O1 Gd1 O1 106.75(14) 4_566 . ?
O1 Gd1 O1 106.75(13) 3_656 . ?
O2 Gd1 O1 155.8(3) . 2_665 ?
O2 Gd1 O1 51.0(3) 3_656 2_665 ?
O2 Gd1 O1 93.3(3) 4_566 2_665 ?
O2 Gd1 O1 70.1(2) 2_665 2_665 ?
O2' Gd1 O1 152.5(2) . 2_665 ?
O2' Gd1 O1 73.5(2) 2_665 2_665 ?
O2' Gd1 O1 94.5(2) 3_656 2_665 ?
O2' Gd1 O1 47.0(2) 4_566 2_665 ?
O1 Gd1 O1 106.75(13) 4_566 2_665 ?
O1 Gd1 O1 106.75(14) 3_656 2_665 ?
O1 Gd1 O1 115.1(3) . 2_665 ?
O1 S1 C7 132.3(4) . . ?
O1 S1 C6 106.5(3) . . ?
C7 S1 C6 108.06(18) . . ?
O2 S2 C10 101.4(4) . . ?
O2 S2 C11 108.6(3) . . ?
C10 S2 C11 78.95(13) . . ?
S1 O1 Gd1 162.9(4) . . ?
S2 O2 Gd1 138.5(5) . . ?
C6 C1 C2 108.8(2) . . ?
C1 C2 C3 130.4(2) . . ?
C4 C3 C2 109.0(2) . . ?
C3 C4 C5 130.3(3) . . ?
C6 C5 C4 108.3(2) . . ?
C1 C6 C5 129.1(3) . . ?
C1 C6 S1 119.6(2) . . ?
C5 C6 S1 107.54(18) . . ?
C8 C7 S1 115.8(4) . . ?
C7 C8 C9 148.3(4) . . ?
C8 C9 C10 144.5(3) . . ?
C9 C10 S2 115.4(2) . . ?
C12 C11 C16 112.71(17) . . ?
C12 C11 S2 114.32(15) . . ?
C16 C11 S2 132.30(17) . . ?
C11 C12 C13 124.70(16) . . ?
C14 C13 C12 114.24(18) . . ?
C13 C14 C15 123.48(19) . . ?
C14 C15 C16 113.8(2) . . ?
C15 C16 C11 125.2(2) . . ?
C7' S1' O1' 102.1(3) . . ?
C7' S1' C6' 96.52(19) . . ?
O1' S1' C6' 95.8(2) . . ?
O2' S2' C10' 107.2(4) . . ?
O2' S2' C11' 130.3(4) . . ?
C10' S2' C11' 114.4(3) . . ?
O2' S2' C16' 102.2(4) . . ?
C10' S2' C16' 112.1(2) . . ?
C11' S2' C16' 37.51(12) . . ?
S1' O1' Gd1 115.5(3) . . ?
S2' O2' Gd1 152.0(5) . . ?
C2' C1' C6' 122.8(3) . . ?
C3' C2' C1' 116.1(2) . . ?
C4' C3' C2' 123.3(2) . . ?
C3' C4' C5' 116.2(2) . . ?
C6' C5' C4' 122.4(3) . . ?
C1' C6' C5' 116.7(2) . . ?
C1' C6' S1' 138.1(2) . . ?
C5' C6' S1' 105.17(19) . . ?
C8' C7' S1' 116.4(4) . . ?
C7' C8' C9' 153.9(6) . . ?
C8' C9' C10' 140.1(5) . . ?
C9' C10' S2' 111.6(4) . . ?
C16' C11' C12' 121.2(2) . . ?
C16' C11' S2' 87.2(2) . . ?
C12' C11' S2' 151.3(2) . . ?
C11' C12' C13' 118.4(2) . . ?
C14' C13' C12' 121.2(3) . . ?
C13' C14' C15' 118.5(2) . . ?
C16' C15' C14' 120.8(3) . . ?
C11' C16' C15' 117.5(2) . . ?
C11' C16' S2' 55.24(16) . . ?
C15' C16' S2' 161.0(4) . . ?
O11 Cl1 O11 37.8(5) 2_765 . ?
O11 Cl1 O13' 145.2(4) 2_765 . ?
O11 Cl1 O13' 145.1(4) . . ?
O11 Cl1 O13' 145.1(4) 2_765 2_765 ?
O11 Cl1 O13' 145.2(4) . 2_765 ?
O13' Cl1 O13' 59.8(4) . 2_765 ?
O11 Cl1 O12' 95.3(5) 2_765 . ?
O11 Cl1 O12' 103.9(5) . . ?
O13' Cl1 O12' 109.0(4) . . ?
O13' Cl1 O12' 50.9(4) 2_765 . ?
O11 Cl1 O12' 103.9(5) 2_765 2_765 ?
O11 Cl1 O12' 95.3(5) . 2_765 ?
O13' Cl1 O12' 50.9(4) . 2_765 ?
O13' Cl1 O12' 109.0(4) 2_765 2_765 ?
O12' Cl1 O12' 159.7(6) . 2_765 ?
O11 Cl1 O14' 35.0(3) 2_765 . ?
O11 Cl1 O14' 66.6(3) . . ?
O13' Cl1 O14' 111.0(4) . . ?
O13' Cl1 O14' 139.2(4) 2_765 . ?
O12' Cl1 O14' 110.5(4) . . ?
O12' Cl1 O14' 82.9(4) 2_765 . ?
O11 Cl1 O14' 66.6(3) 2_765 2_765 ?
O11 Cl1 O14' 35.0(3) . 2_765 ?
O13' Cl1 O14' 139.2(4) . 2_765 ?
O13' Cl1 O14' 111.0(4) 2_765 2_765 ?
O12' Cl1 O14' 82.9(4) . 2_765 ?
O12' Cl1 O14' 110.5(4) 2_765 2_765 ?
O14' Cl1 O14' 100.0(4) . 2_765 ?
O11 Cl1 O11' 47.4(3) 2_765 2_765 ?
O11 Cl1 O11' 85.1(4) . 2_765 ?
O13' Cl1 O11' 112.3(4) . 2_765 ?
O13' Cl1 O11' 108.6(4) 2_765 2_765 ?
O12' Cl1 O11' 78.8(4) . 2_765 ?
O12' Cl1 O11' 109.6(4) 2_765 2_765 ?
O14' Cl1 O11' 33.9(4) . 2_765 ?
O14' Cl1 O11' 108.2(3) 2_765 2_765 ?
O11 Cl1 O11' 85.1(4) 2_765 . ?
O11 Cl1 O11' 47.4(3) . . ?
O13' Cl1 O11' 108.6(4) . . ?
O13' Cl1 O11' 112.3(4) 2_765 . ?
O12' Cl1 O11' 109.6(4) . . ?
O12' Cl1 O11' 78.8(4) 2_765 . ?
O14' Cl1 O11' 108.2(3) . . ?
O14' Cl1 O11' 33.9(4) 2_765 . ?
O11' Cl1 O11' 132.5(5) 2_765 . ?
O11 Cl1 O13 150.5(3) 2_765 . ?
O11 Cl1 O13 113.6(3) . . ?
O13' Cl1 O13 59.2(4) . . ?
O13' Cl1 O13 49.4(4) 2_765 . ?
O12' Cl1 O13 85.0(4) . . ?
O12' Cl1 O13 81.4(4) 2_765 . ?
O14' Cl1 O13 164.3(5) . . ?
O14' Cl1 O13 84.3(3) 2_765 . ?
O11' Cl1 O13 157.9(4) 2_765 . ?
O11' Cl1 O13 67.3(3) . . ?
O11 Cl1 O13 113.6(3) 2_765 2_765 ?
O11 Cl1 O13 150.5(3) . 2_765 ?
O13' Cl1 O13 49.4(4) . 2_765 ?
O13' Cl1 O13 59.2(4) 2_765 2_765 ?
O12' Cl1 O13 81.4(4) . 2_765 ?
O12' Cl1 O13 85.0(4) 2_765 2_765 ?
O14' Cl1 O13 84.3(3) . 2_765 ?
O14' Cl1 O13 164.3(5) 2_765 2_765 ?
O11' Cl1 O13 67.3(3) 2_765 2_765 ?
O11' Cl1 O13 157.9(4) . 2_765 ?
O13 Cl1 O13 95.7(4) . 2_765 ?
O11 O11 Cl1 71.1(2) 2_765 . ?
O13 O12 Cl1 61.0(3) 2_765 . ?
O13 O12 O14 98.4(4) 2_765 2_765 ?
Cl1 O12 O14 55.5(2) . 2_765 ?
O14 O13 O12 115.8(5) 2_765 2_765 ?
O14 O13 Cl1 62.9(3) 2_765 . ?
O12 O13 Cl1 61.1(3) 2_765 . ?
O13 O14 Cl1 62.3(3) 2_765 . ?
O13 O14 O12 102.4(4) 2_765 2_765 ?
Cl1 O14 O12 55.1(2) . 2_765 ?
O14' O11' Cl1 72.8(4) 2_765 . ?
O14' O11' O12' 120.1(5) 2_765 2_765 ?
Cl1 O11' O12' 50.5(2) . 2_765 ?
O13' O12' Cl1 64.0(3) 2_765 . ?
O13' O12' O11' 97.2(5) 2_765 2_765 ?
Cl1 O12' O11' 50.7(3) . 2_765 ?
O12' O13' O13' 122.8(4) 2_765 2_765 ?
O12' O13' Cl1 65.0(3) 2_765 . ?
O13' O13' Cl1 60.1(2) 2_765 . ?
O11' O14' Cl1 73.3(4) 2_765 . ?
O21 Cl2 O21 95.70(18) 3_657 . ?
O21 Cl2 O21 95.70(18) 3_657 2_665 ?
O21 Cl2 O21 143.3(6) . 2_665 ?
O21 Cl2 O21 143.3(6) 3_657 4_567 ?
O21 Cl2 O21 95.70(18) . 4_567 ?
O21 Cl2 O21 95.70(18) 2_665 4_567 ?
O21 Cl2 O24 46.7(4) 3_657 2_665 ?
O21 Cl2 O24 55.7(5) . 2_665 ?
O21 Cl2 O24 112.4(5) 2_665 2_665 ?
O21 Cl2 O24 150.2(5) 4_567 2_665 ?
O21 Cl2 O24 150.2(5) 3_657 . ?
O21 Cl2 O24 112.4(5) . . ?
O21 Cl2 O24 55.7(5) 2_665 . ?
O21 Cl2 O24 46.7(4) 4_567 . ?
O24 Cl2 O24 146.4(6) 2_665 . ?
O21 Cl2 O24 55.7(5) 3_657 4_567 ?
O21 Cl2 O24 150.2(5) . 4_567 ?
O21 Cl2 O24 46.7(4) 2_665 4_567 ?
O21 Cl2 O24 112.4(5) 4_567 4_567 ?
O24 Cl2 O24 94.79(17) 2_665 4_567 ?
O24 Cl2 O24 94.79(17) . 4_567 ?
O21 Cl2 O24 112.4(5) 3_657 3_657 ?
O21 Cl2 O24 46.7(4) . 3_657 ?
O21 Cl2 O24 150.2(5) 2_665 3_657 ?
O21 Cl2 O24 55.7(5) 4_567 3_657 ?
O24 Cl2 O24 94.79(18) 2_665 3_657 ?
O24 Cl2 O24 94.79(17) . 3_657 ?
O24 Cl2 O24 146.4(6) 4_567 3_657 ?
O21 Cl2 O22 56.5(4) 3_657 4_567 ?
O21 Cl2 O22 45.9(4) . 4_567 ?
O21 Cl2 O22 150.8(4) 2_665 4_567 ?
O21 Cl2 O22 112.0(4) 4_567 4_567 ?
O24 Cl2 O22 43.2(4) 2_665 4_567 ?
O24 Cl2 O22 153.0(3) . 4_567 ?
O24 Cl2 O22 110.6(3) 4_567 4_567 ?
O24 Cl2 O22 59.0(3) 3_657 4_567 ?
O21 Cl2 O22 45.9(4) 3_657 . ?
O21 Cl2 O22 112.0(4) . . ?
O21 Cl2 O22 56.5(4) 2_665 . ?
O21 Cl2 O22 150.8(4) 4_567 . ?
O24 Cl2 O22 59.0(3) 2_665 . ?
O24 Cl2 O22 110.6(3) . . ?
O24 Cl2 O22 43.2(4) 4_567 . ?
O24 Cl2 O22 153.0(3) 3_657 . ?
O22 Cl2 O22 94.54(17) 4_567 . ?
O21 Cl2 O22 112.0(4) 3_657 3_657 ?
O21 Cl2 O22 150.8(4) . 3_657 ?
O21 Cl2 O22 45.9(4) 2_665 3_657 ?
O21 Cl2 O22 56.5(4) 4_567 3_657 ?
O24 Cl2 O22 153.0(3) 2_665 3_657 ?
O24 Cl2 O22 43.2(4) . 3_657 ?
O24 Cl2 O22 59.0(3) 4_567 3_657 ?
O24 Cl2 O22 110.6(3) 3_657 3_657 ?
O22 Cl2 O22 147.3(6) 4_567 3_657 ?
O22 Cl2 O22 94.54(17) . 3_657 ?
O21 Cl2 O22 150.8(4) 3_657 2_665 ?
O21 Cl2 O22 56.5(4) . 2_665 ?
O21 Cl2 O22 112.0(4) 2_665 2_665 ?
O21 Cl2 O22 45.9(4) 4_567 2_665 ?
O24 Cl2 O22 110.6(3) 2_665 2_665 ?
O24 Cl2 O22 59.0(3) . 2_665 ?
O24 Cl2 O22 153.0(3) 4_567 2_665 ?
O24 Cl2 O22 43.2(4) 3_657 2_665 ?
O22 Cl2 O22 94.54(17) 4_567 2_665 ?
O22 Cl2 O22 147.3(6) . 2_665 ?
O22 Cl2 O22 94.54(17) 3_657 2_665 ?
O22 O21 O24 77.8(7) 4_567 3_657 ?
O22 O21 O24 50.0(6) 4_567 2_665 ?
O24 O21 O24 117.1(6) 3_657 2_665 ?
O22 O21 O22 116.8(6) 4_567 2_665 ?
O24 O21 O22 49.3(6) 3_657 2_665 ?
O24 O21 O22 122.4(4) 2_665 2_665 ?
O22 O21 Cl2 67.4(3) 4_567 . ?
O24 O21 Cl2 67.0(4) 3_657 . ?
O24 O21 Cl2 62.4(3) 2_665 . ?
O22 O21 Cl2 62.1(3) 2_665 . ?
O22 O21 O23 109.6(4) 4_567 3_657 ?
O24 O21 O23 109.1(5) 3_657 3_657 ?
O24 O21 O23 68.4(4) 2_665 3_657 ?
O22 O21 O23 68.5(4) 2_665 3_657 ?
Cl2 O21 O23 55.05(17) . 3_657 ?
Cl2 O23 O21 53.3(2) . 3_657 ?
Cl2 O23 O21 53.3(2) . 4_567 ?
O21 O23 O21 106.6(5) 3_657 4_567 ?
Cl2 O23 O24 52.8(2) . 4_567 ?
O21 O23 O24 46.1(4) 3_657 4_567 ?
O21 O23 O24 88.3(4) 4_567 4_567 ?
Cl2 O23 O24 52.8(2) . 3_657 ?
O21 O23 O24 88.3(4) 3_657 3_657 ?
O21 O23 O24 46.1(4) 4_567 3_657 ?
O24 O23 O24 105.5(5) 4_567 3_657 ?
Cl2 O23 O22 52.6(2) . 4_567 ?
O21 O23 O22 46.6(4) 3_657 4_567 ?
O21 O23 O22 87.8(4) 4_567 4_567 ?
O24 O23 O22 86.0(3) 4_567 4_567 ?
O24 O23 O22 48.2(3) 3_657 4_567 ?
Cl2 O23 O22 52.6(2) . 3_657 ?
O21 O23 O22 87.8(4) 3_657 3_657 ?
O21 O23 O22 46.6(4) 4_567 3_657 ?
O24 O23 O22 48.2(3) 4_567 3_657 ?
O24 O23 O22 86.0(3) 3_657 3_657 ?
O22 O23 O22 105.1(5) 4_567 3_657 ?
O24 O22 O21 75.9(7) 4_567 3_657 ?
O24 O22 O21 54.5(5) 4_567 2_665 ?
O21 O22 O21 117.4(6) 3_657 2_665 ?
O24 O22 O24 116.7(6) 4_567 2_665 ?
O21 O22 O24 51.7(6) 3_657 2_665 ?
O21 O22 O24 118.3(4) 2_665 2_665 ?
O24 O22 Cl2 68.3(4) 4_567 . ?
O21 O22 Cl2 66.6(4) 3_657 . ?
O21 O22 Cl2 61.4(3) 2_665 . ?
O24 O22 Cl2 60.4(3) 2_665 . ?
O24 O22 O23 110.2(4) 4_567 3_657 ?
O21 O22 O23 108.3(5) 3_657 3_657 ?
O21 O22 O23 64.9(3) 2_665 3_657 ?
O24 O22 O23 65.5(3) 2_665 3_657 ?
Cl2 O22 O23 53.77(19) . 3_657 ?
O22 O24 O21 76.3(7) 3_657 4_567 ?
O22 O24 O21 54.1(5) 3_657 2_665 ?
O21 O24 O21 117.4(6) 4_567 2_665 ?
O22 O24 O22 116.4(6) 3_657 2_665 ?
O21 O24 O22 50.5(6) 4_567 2_665 ?
O21 O24 O22 119.1(4) 2_665 2_665 ?
O22 O24 Cl2 68.4(4) 3_657 . ?
O21 O24 Cl2 66.3(3) 4_567 . ?
O21 O24 Cl2 61.8(3) 2_665 . ?
O22 O24 Cl2 60.5(3) 2_665 . ?
O22 O24 O23 110.4(4) 3_657 3_657 ?
O21 O24 O23 108.0(5) 4_567 3_657 ?
O21 O24 O23 65.5(4) 2_665 3_657 ?
O22 O24 O23 66.2(4) 2_665 3_657 ?
Cl2 O24 O23 54.03(19) . 3_657 ?

loop_
_geom_bond_atom_site_label_1
_geom_bond_atom_site_label_2
_geom_bond_distance
_geom_bond_site_symmetry_2
_geom_bond_publ_flag
Gd1 O2 2.373(7) . ?
Gd1 O2 2.373(7) 3_656 ?
Gd1 O2 2.373(7) 4_566 ?
Gd1 O2 2.373(7) 2_665 ?
Gd1 O2' 2.421(7) . ?
Gd1 O2' 2.421(7) 2_665 ?
Gd1 O2' 2.421(7) 3_656 ?
Gd1 O2' 2.421(7) 4_566 ?
Gd1 O1 2.429(5) 4_566 ?
Gd1 O1 2.429(5) 3_656 ?
Gd1 O1 2.429(5) . ?
Gd1 O1 2.429(5) 2_665 ?
S1 O1 1.281(6) . ?
S1 C7 1.660(5) . ?
S1 C6 1.834(3) . ?
S2 O2 1.564(8) . ?
S2 C10 1.607(2) . ?
S2 C11 1.842(3) . ?
C1 C6 1.367(3) . ?
C1 C2 1.370(3) . ?
C2 C3 1.373(4) . ?
C3 C4 1.371(3) . ?
C4 C5 1.375(3) . ?
C5 C6 1.370(4) . ?
C7 C8 1.203(2) . ?
C8 C9 1.204(2) . ?
C9 C10 1.206(2) . ?
C11 C12 1.371(2) . ?
C11 C16 1.373(3) . ?
C12 C13 1.3715(19) . ?
C13 C14 1.370(2) . ?
C14 C15 1.370(3) . ?
C15 C16 1.371(2) . ?
S1' C7' 1.655(6) . ?
S1' O1' 1.818(6) . ?
S1' C6' 1.842(3) . ?
S2' O2' 1.361(8) . ?
S2' C10' 1.673(6) . ?
S2' C11' 1.839(4) . ?
S2' C16' 2.236(4) . ?
C1' C2' 1.365(3) . ?
C1' C6' 1.365(3) . ?
C2' C3' 1.365(4) . ?
C3' C4' 1.365(3) . ?
C4' C5' 1.370(3) . ?
C5' C6' 1.366(4) . ?
C7' C8' 1.193(4) . ?
C8' C9' 1.199(4) . ?
C9' C10' 1.210(4) . ?
C11' C16' 1.363(3) . ?
C11' C12' 1.363(4) . ?
C12' C13' 1.365(3) . ?
C13' C14' 1.362(4) . ?
C14' C15' 1.364(4) . ?
C15' C16' 1.363(3) . ?
Cl1 O11 1.403(4) 2_765 ?
Cl1 O11 1.403(4) . ?
Cl1 O13' 1.415(4) . ?
Cl1 O13' 1.415(4) 2_765 ?
Cl1 O12' 1.426(3) . ?
Cl1 O12' 1.426(3) 2_765 ?
Cl1 O14' 1.428(4) . ?
Cl1 O14' 1.428(4) 2_765 ?
Cl1 O11' 1.432(4) 2_765 ?
Cl1 O11' 1.432(4) . ?
Cl1 O13 1.433(4) . ?
Cl1 O13 1.433(4) 2_765 ?
O11 O11 0.908(12) 2_765 ?
O12 O13 1.388(9) 2_765 ?
O12 O14 1.636(7) 2_765 ?
O13 O14 1.322(9) 2_765 ?
O13 O12 1.388(9) 2_765 ?
O14 O13 1.322(9) 2_765 ?
O14 O12 1.636(7) 2_765 ?
O11' O14' 0.833(10) 2_765 ?
O11' O12' 1.815(8) 2_765 ?
O12' O13' 1.221(8) 2_765 ?
O12' O11' 1.815(8) 2_765 ?
O13' O12' 1.221(8) 2_765 ?
O13' O13' 1.410(11) 2_765 ?
O14' O11' 0.833(10) 2_765 ?
Cl2 O21 1.413(4) 3_657 ?
Cl2 O21 1.413(4) . ?
Cl2 O21 1.413(4) 2_665 ?
Cl2 O21 1.413(4) 4_567 ?
Cl2 O24 1.420(4) 2_665 ?
Cl2 O24 1.420(4) . ?
Cl2 O24 1.420(4) 4_567 ?
Cl2 O24 1.420(4) 3_657 ?
Cl2 O22 1.421(4) 4_567 ?
Cl2 O22 1.421(4) . ?
Cl2 O22 1.421(4) 3_657 ?
Cl2 O22 1.421(4) 2_665 ?
O21 O22 1.106(11) 4_567 ?
O21 O24 1.124(11) 3_657 ?
O21 O24 1.324(10) 2_665 ?
O21 O22 1.342(10) 2_665 ?
O21 O23 1.672(6) 3_657 ?
O23 O21 1.672(6) 3_657 ?
O23 O21 1.672(6) 4_567 ?
O23 O24 1.708(6) 4_567 ?
O23 O24 1.708(6) 3_657 ?
O23 O22 1.718(6) 4_567 ?
O23 O22 1.718(6) 3_657 ?
O22 O24 1.046(10) 4_567 ?
O22 O21 1.106(11) 3_657 ?
O22 O21 1.342(10) 2_665 ?
O22 O24 1.400(8) 2_665 ?
O22 O23 1.718(6) 3_657 ?
O24 O22 1.046(10) 3_657 ?
O24 O21 1.124(11) 4_567 ?
O24 O21 1.324(10) 2_665 ?
O24 O22 1.400(8) 2_665 ?
O24 O23 1.708(6) 3_657 ?
